data_2006022
loop_
_publ_author_name
'Burkett, B. A.'
'Chai, C. L. L.'
'Hockless, D. C. R.'

_publ_contact_author
;
Dr. David C. R. Hockless
Research School of Chemistry
Institute of Advanced Studies
Australian National University
Canberra
ACT 0200
Australia
;
_publ_section_title 1-Acetyl-4-[(1<i>R</i>,2<i>S</i>,5<i>R</i>)-3-menthyloxycarbonyl]piperazine-2,5-dione
_journal_issue 3
_journal_name_full 'Acta Crystallographica Section C'
_journal_page_first 327
_journal_page_last 329
_journal_paper_doi 10.1107/S0108270196013753
_journal_volume 53
_journal_year 1997
_chemical_formula_moiety 'C17 H26 N2 O5'
_chemical_formula_sum 'C17 H26 N2 O5'
_chemical_formula_weight 338.40
_space_group_IT_number 4
_symmetry_cell_setting monoclinic
_symmetry_space_group_name_Hall 'P 2yb'
_symmetry_space_group_name_H-M 'P 1 21 1'
_audit_creation_method 'by teXsan v1.7'
_cell_angle_alpha 90
_cell_angle_beta 96.26(2)
_cell_angle_gamma 90
_cell_formula_units_Z 2
_cell_length_a 9.977(4)
_cell_length_b 5.757(4)
_cell_length_c 16.047(3)
_cell_measurement_reflns_used 25
_cell_measurement_temperature 296(1)
_cell_measurement_theta_max 26.0
_cell_measurement_theta_min 20.9
_cell_volume 916.2(8)
_computing_cell_refinement
;
MSC/AFC Diffractometer Control Software
;
_computing_data_collection
;
MSC/AFC Diffractometer Control Software
(Molecular Structure Corporation, 1992)
;
_computing_data_reduction
;
TEXSAN
(Molecular Structure Corporation, 1992)
;
_computing_publication_material
;
TEXSAN
;
_computing_structure_refinement
;
TEXSAN
;
_computing_structure_solution
;
SIR92 (Altomare et al., 1994), DIRDIF92 (Beurskens et al., 1992)
;
_diffrn_ambient_temperature 296.0(10)
_diffrn_measurement_device 'Rigaku AFC6R'
_diffrn_measurement_method '\w/2\q scans'
_diffrn_radiation_monochromator 'equatorial graphite'
_diffrn_radiation_source 'Rigaku RU200B rotating Cu anode'
_diffrn_radiation_type CuK\a
_diffrn_radiation_wavelength 1.5418
_diffrn_reflns_av_R_equivalents 0.031
_diffrn_reflns_limit_h_max 11
_diffrn_reflns_limit_h_min 0
_diffrn_reflns_limit_k_max 6
_diffrn_reflns_limit_k_min 0
_diffrn_reflns_limit_l_max 17
_diffrn_reflns_limit_l_min -18
_diffrn_reflns_number 1622
_diffrn_reflns_reduction_process 'Lp corrections applied'
_diffrn_reflns_theta_max 60.02
_diffrn_reflns_theta_min 2.77
_diffrn_standards_decay_% negligible
_diffrn_standards_interval_count 150
_diffrn_standards_number 3
_exptl_absorpt_coefficient_mu 0.747
_exptl_absorpt_correction_T_max 0.97
_exptl_absorpt_correction_T_min 0.86
_exptl_absorpt_correction_type
;
empirical based on azimuthal (\y) scans (North, Phillips & Mathews, 1968)
;
_exptl_absorpt_process_details
;
based on azimuthal (\Y) scans (North, Phillips & Matthews, 1968)
;
_exptl_crystal_colour colorless
_exptl_crystal_density_diffrn 1.227
_exptl_crystal_density_meas ?
_exptl_crystal_description needle
_exptl_crystal_F_000 364.00
_exptl_crystal_size_max 0.360
_exptl_crystal_size_mid 0.080
_exptl_crystal_size_min 0.040
_refine_diff_density_max 0.39
_refine_diff_density_min -0.27
_refine_ls_extinction_coef '1.3 (7) \\times 10^-^^6^'
_refine_ls_extinction_method Zachariasen_type-2_Gaussian_isotropic
_refine_ls_goodness_of_fit_all 1.989
_refine_ls_goodness_of_fit_obs 1.989
_refine_ls_hydrogen_treatment noref
_refine_ls_matrix_type full
_refine_ls_number_constraints 0
_refine_ls_number_parameters 217
_refine_ls_number_reflns 1521
_refine_ls_number_restraints 0
_refine_ls_R_factor_all 0.0983
_refine_ls_R_factor_obs 0.0983
_refine_ls_shift/esd_max 0.0188
_refine_ls_shift/esd_mean 0.0055
_refine_ls_structure_factor_coef F
_refine_ls_weighting_details w=4F~o~^2^/[\s^2^(F~o~^2^)+(0.007F~o~^2^)^2^]
_refine_ls_weighting_scheme calc
_refine_ls_wR_factor_all 0.0448
_refine_ls_wR_factor_obs 0.0448
_reflns_number_observed 1521
_reflns_number_total 1525
_reflns_observed_criterion I>0
_cod_data_source_file ta1117.cif
_cod_data_source_block BXB1-Alldata
_cod_depositor_comments
;
The following automatic conversions were performed:

'_exptl_crystal_density_meas' value 'not measured' was changed to '?'
- the value is perceived as not measured.

Automatic conversion script
Id: cif_fix_values 3008 2015-01-20 13:52:24Z robertas 

The following automatic conversions were performed:

'_refine_ls_weighting_scheme' value '
w=4F~o~^2^/[\s^2^(F~o~^2^)+(0.007F~o~^2^)^2^]' was changed to 'calc'.
New tag '_refine_ls_weighting_details' was created. The value of the
new tag was set to 'w=4F~o~^2^/[\s^2^(F~o~^2^)+(0.007F~o~^2^)^2^]'.

Automatic conversion script
Id: cif_fix_values 3143 2015-03-26 13:38:13Z robertas 
;
_cod_original_sg_symbol_H-M 'P 21 '
_cod_original_formula_sum 'C17 H26 N2 O5 '
_cod_database_code 2006022

loop_
_symmetry_equiv_pos_as_xyz
' +x, +y, +z'
' -x,1/2+y, -z'

loop_
_atom_site_aniso_label
_atom_site_aniso_U_11
_atom_site_aniso_U_12
_atom_site_aniso_U_13
_atom_site_aniso_U_22
_atom_site_aniso_U_23
_atom_site_aniso_U_33
O(2) 0.112(3) 0.051(4) 0.045(3) 0.074(4) 0.028(3) 0.111(4)
O(5) 0.073(3) 0.015(3) 0.000(2) 0.041(3) 0.000(3) 0.082(3)
O(7) 0.160(5) 0.073(5) 0.050(3) 0.178(8) 0.038(5) 0.080(3)
O(9) 0.115(4) 0.004(3) 0.026(3) 0.039(3) -0.006(3) 0.080(3)
O(10) 0.104(3) 0.005(3) 0.023(2) 0.044(3) 0.008(2) 0.056(2)
N(1) 0.052(3) 0.014(3) 0.002(2) 0.057(4) -0.002(3) 0.056(3)
N(4) 0.052(3) 0.004(3) 0.007(2) 0.042(3) 0.005(3) 0.051(3)
C(1') 0.090(4) 0.001(4) 0.016(3) 0.052(5) 0.003(4) 0.054(3)
C(2) 0.053(4) 0.009(3) 0.003(3) 0.055(5) 0.008(4) 0.069(4)
C(2') 0.117(6) 0.006(5) 0.012(4) 0.063(5) 0.006(4) 0.065(4)
C(3) 0.074(4) 0.006(3) 0.014(3) 0.037(4) 0.004(4) 0.060(4)
C(3') 0.180(7) 0.029(7) 0.016(5) 0.100(7) 0.012(5) 0.060(4)
C(4') 0.166(8) -0.015(8) 0.049(5) 0.109(8) -0.006(6) 0.076(5)
C(5) 0.046(3) -0.003(3) -0.002(3) 0.046(4) -0.003(4) 0.057(4)
C(5') 0.092(5) -0.008(5) 0.015(3) 0.093(7) -0.013(4) 0.052(4)
C(6) 0.069(4) 0.012(4) 0.009(3) 0.057(5) 0.007(4) 0.058(3)
C(6') 0.087(4) -0.006(4) 0.010(3) 0.089(6) -0.005(4) 0.053(3)
C(7') 0.106(7) 0.051(8) -0.027(6) 0.15(1) -0.037(9) 0.166(8)
C(7) 0.072(4) 0.032(5) 0.015(4) 0.133(9) -0.003(5) 0.062(4)
C(8') 0.12(1) 0.04(1) 0.03(1) 0.22(2) -0.17(2) 0.62(3)
C(8) 0.085(5) 0.028(5) 0.024(4) 0.113(7) -0.008(5) 0.078(4)
C(9') 0.128(8) 0.011(9) -0.065(8) 0.22(2) -0.12(1) 0.28(1)
C(9) 0.052(4) -0.004(4) 0.003(3) 0.058(5) -0.005(4) 0.067(4)
C(10') 0.100(5) -0.018(7) 0.023(4) 0.23(1) -0.036(7) 0.089(5)

loop_
_atom_site_label
_atom_site_occupancy
_atom_site_fract_x
_atom_site_fract_y
_atom_site_fract_z
_atom_site_U_iso_or_equiv
_atom_site_thermal_displace_type
_atom_site_calc_flag
O(2) 1.000 0.6018(4) 0.5478 0.5000(3) 0.097(2) Uani d
O(5) 1.000 0.9147(3) -0.200(1) 0.5044(2) 0.066(1) Uani d
O(7) 1.000 0.6633(5) 0.128(2) 0.7036(3) 0.137(3) Uani d
O(9) 1.000 0.8738(5) -0.170(1) 0.3348(3) 0.077(2) Uani d
O(10) 1.000 0.8545(4) 0.209(1) 0.3014(2) 0.067(1) Uani d
N(1) 1.000 0.7015(4) 0.245(1) 0.5756(3) 0.055(2) Uani d
N(4) 1.000 0.8104(4) 0.098(1) 0.4288(3) 0.048(1) Uani d
C(1') 1.000 0.8973(6) 0.170(1) 0.2173(3) 0.065(2) Uani d
C(2) 1.000 0.6790(6) 0.386(2) 0.5064(4) 0.059(2) Uani d
C(2') 1.000 0.8370(7) 0.369(2) 0.1656(3) 0.082(2) Uani d
C(3) 1.000 0.7646(5) 0.342(1) 0.4358(3) 0.056(2) Uani d
C(3') 1.000 0.8998(8) 0.370(2) 0.0811(4) 0.113(3) Uani d
C(4') 1.000 1.0512(9) 0.365(2) 0.0930(4) 0.114(3) Uani d
C(5) 1.000 0.8514(5) -0.018(1) 0.5013(4) 0.050(2) Uani d
C(5') 1.000 1.1036(7) 0.153(2) 0.1414(4) 0.079(2) Uani d
C(6) 1.000 0.8133(5) 0.084(1) 0.5812(3) 0.061(2) Uani d
C(6') 1.000 1.0483(6) 0.159(2) 0.2268(3) 0.076(2) Uani d
C(7) 1.000 0.6283(6) 0.250(2) 0.6465(4) 0.088(3) Uani d
C(7') 1.000 0.6812(9) 0.371(2) 0.1536(6) 0.144(4) Uani d
C(8) 1.000 0.5165(6) 0.423(2) 0.6482(4) 0.091(3) Uani d
C(8') 1.000 0.621(1) 0.574(3) 0.148(1) 0.32(1) Uani d
C(9) 1.000 0.8509(5) 0.031(2) 0.3512(4) 0.059(2) Uani d
C(9') 1.000 0.622(1) 0.192(3) 0.0951(9) 0.217(6) Uani d
C(10') 1.000 1.2554(7) 0.136(2) 0.1507(4) 0.140(4) Uani d
H(1') 1.000 0.8611 0.0271 0.1951 0.078 Uiso c
H(2') 1.000 0.8652 0.5078 0.1944 0.098 Uiso c
H(3a) 1.000 0.7134 0.3831 0.3846 0.068 Uiso c
H(3b) 1.000 0.8422 0.4383 0.4444 0.068 Uiso c
H(3'a) 1.000 0.8716 0.5070 0.0511 0.136 Uiso c
H(3'b) 1.000 0.8683 0.2376 0.0496 0.136 Uiso c
H(4'a) 1.000 1.0837 0.3630 0.0395 0.137 Uiso c
H(4'b) 1.000 1.0831 0.4999 0.1227 0.137 Uiso c
H(5') 1.000 1.0683 0.0196 0.1121 0.095 Uiso c
H(6a) 1.000 0.8902 0.1627 0.6075 0.073 Uiso c
H(6b) 1.000 0.7914 -0.0420 0.6157 0.073 Uiso c
H(6'a) 1.000 1.0766 0.0229 0.2572 0.091 Uiso c
H(6'b) 1.000 1.0829 0.2921 0.2569 0.091 Uiso c
H(7') 1.000 0.6591 0.3156 0.2062 0.173 Uiso c
H(8'a) 1.000 0.6045 0.6241 0.2023 0.384 Uiso c
H(8'b) 1.000 0.5382 0.5606 0.1132 0.384 Uiso c
H(8'c) 1.000 0.6774 0.6832 0.1244 0.384 Uiso c
H(8a) 1.000 0.4776 0.4087 0.6994 0.109 Uiso c
H(8b) 1.000 0.4497 0.3952 0.6025 0.109 Uiso c
H(8c) 1.000 0.5516 0.5757 0.6439 0.109 Uiso c
H(9'a) 1.000 0.6506 0.0426 0.1154 0.261 Uiso c
H(9'b) 1.000 0.5268 0.2010 0.0908 0.261 Uiso c
H(9'c) 1.000 0.6519 0.2160 0.0414 0.261 Uiso c
H(10'a) 1.000 1.2818 -0.0173 0.1667 0.168 Uiso c
H(10'b) 1.000 1.2921 0.2424 0.1925 0.168 Uiso c
H(10'c) 1.000 1.2878 0.1730 0.0988 0.168 Uiso c

loop_
_atom_type_symbol
_atom_type_scat_dispersion_real
_atom_type_scat_dispersion_imag
_atom_type_scat_source
C 0.018 0.009
;
International Tables for Crystallography
(Vol. C)
;
H 0.000 0.000
;
International Tables for Crystallography
(Vol. C)
;
N 0.031 0.018
;
International Tables for Crystallography
(Vol. C)
;
O 0.049 0.032
;
International Tables for Crystallography
(Vol. C)
;

loop_
_geom_angle_atom_site_label_1
_geom_angle_atom_site_label_2
_geom_angle_atom_site_label_3
_geom_angle
_geom_angle_publ_flag
C(1') O(10) C(9) 117.9(7) no
C(2) N(1) C(6) 119.4(6) yes
C(2) N(1) C(7) 125.6(7) no
C(6) N(1) C(7) 114.9(6) no
C(3) N(4) C(5) 117.2(7) yes
C(3) N(4) C(9) 116.7(6) no
C(5) N(4) C(9) 122.5(7) no
O(10) C(1') C(2') 104.3(6) no
O(10) C(1') C(6') 107.5(6) no
O(10) C(1') H(1') 109.9 no
C(2') C(1') C(6') 115.0(7) no
C(2') C(1') H(1') 110.0 no
C(6') C(1') H(1') 109.9 no
O(2) C(2) N(1) 125.2(8) no
O(2) C(2) C(3) 118.4(8) no
N(1) C(2) C(3) 116.4(7) yes
C(1') C(2') C(3') 108.1(8) no
C(1') C(2') C(7') 114.1(9) no
C(1') C(2') H(2') 107.1 no
C(3') C(2') C(7') 112.8(8) no
C(3') C(2') H(2') 107.2 no
C(7') C(2') H(2') 107.2 no
N(4) C(3) C(2) 115.0(7) yes
N(4) C(3) H(3a) 108.0 no
N(4) C(3) H(3b) 108.0 no
C(2) C(3) H(3a) 108.1 no
C(2) C(3) H(3b) 108.1 no
H(3a) C(3) H(3b) 109.6 no
C(2') C(3') C(4') 112.6(7) no
C(2') C(3') H(3'a) 108.7 no
C(2') C(3') H(3'b) 108.6 no
C(4') C(3') H(3'a) 108.8 no
C(4') C(3') H(3'b) 108.7 no
H(3'a) C(3') H(3'b) 109.5 no
C(3') C(4') C(5') 111.7(9) no
C(3') C(4') H(4'a) 108.9 no
C(3') C(4') H(4'b) 109.0 no
C(5') C(4') H(4'a) 108.8 no
C(5') C(4') H(4'b) 108.8 no
H(4'a) C(4') H(4'b) 109.6 no
O(5) C(5) N(4) 123.5(8) no
O(5) C(5) C(6) 118.7(7) no
N(4) C(5) C(6) 117.7(8) yes
C(4') C(5') C(6') 107.8(8) no
C(4') C(5') C(10') 113.0(10) no
C(4') C(5') H(5') 108.2 no
C(6') C(5') C(10') 111.6(7) no
C(6') C(5') H(5') 108.1 no
C(10') C(5') H(5') 108.1 no
N(1) C(6) C(5) 117.4(6) yes
N(1) C(6) H(6b) 107.5 no
N(1) C(6) H(6a) 107.6 no
C(5) C(6) H(6b) 107.4 no
C(5) C(6) H(6a) 107.4 no
H(6b) C(6) H(6a) 109.4 no
C(1') C(6') C(5') 111.4(6) no
C(1') C(6') H(6'a) 109.0 no
C(1') C(6') H(6'b) 109.0 no
C(5') C(6') H(6'a) 108.9 no
C(5') C(6') H(6'b) 109.0 no
H(6'a) C(6') H(6'b) 109.4 no
C(2') C(7') C(8') 118(2) no
C(2') C(7') C(9') 114.0(10) no
C(2') C(7') H(7') 102.3 no
C(8') C(7') C(9') 115.0(10) no
C(8') C(7') H(7') 102.7 no
C(9') C(7') H(7') 102.2 no
O(7) C(7) N(1) 118.8(9) no
O(7) C(7) C(8) 122.6(9) no
N(1) C(7) C(8) 118.5(9) no
C(7') C(8') H(8'b) 109.1 no
C(7') C(8') H(8'c) 109.3 no
C(7') C(8') H(8'a) 108.8 no
H(8'b) C(8') H(8'c) 110.1 no
H(8'b) C(8') H(8'a) 109.6 no
H(8'c) C(8') H(8'a) 109.9 no
C(7) C(8) H(8b) 109.4 no
C(7) C(8) H(8c) 109.4 no
C(7) C(8) H(8a) 109.4 no
H(8b) C(8) H(8c) 109.6 no
H(8b) C(8) H(8a) 109.5 no
H(8c) C(8) H(8a) 109.6 no
C(7') C(9') H(9'b) 109.5 no
C(7') C(9') H(9'c) 109.6 no
C(7') C(9') H(9'a) 109.5 no
H(9'b) C(9') H(9'c) 109.6 no
H(9'b) C(9') H(9'a) 109.3 no
H(9'c) C(9') H(9'a) 109.4 no
O(9) C(9) O(10) 126.8(8) no
O(9) C(9) N(4) 122.2(8) no
O(10) C(9) N(4) 110.9(7) no
C(5') C(10') H(10'b) 109.5 no
C(5') C(10') H(10'c) 109.5 no
C(5') C(10') H(10'a) 109.4 no
H(10'b) C(10') H(10'c) 109.7 no
H(10'b) C(10') H(10'a) 109.4 no
H(10'c) C(10') H(10'a) 109.4 no

loop_
_geom_bond_atom_site_label_1
_geom_bond_site_symmetry_1
_geom_bond_atom_site_label_2
_geom_bond_site_symmetry_2
_geom_bond_distance
_geom_bond_publ_flag
O(2) . C(2) . 1.204(9) yes
O(5) . C(5) . 1.229(9) yes
O(7) . C(7) . 1.18(1) no
O(9) . C(9) . 1.22(1) no
O(10) . C(1') . 1.478(7) yes
O(10) . C(9) . 1.304(9) no
N(1) . C(2) . 1.375(9) yes
N(1) . C(6) . 1.446(8) no
N(1) . C(7) . 1.418(9) yes
N(4) . C(3) . 1.484(9) no
N(4) . C(5) . 1.365(9) yes
N(4) . C(9) . 1.403(8) yes
C(1') . C(2') . 1.50(1) no
C(1') . C(6') . 1.500(9) no
C(1') . H(1') . 0.95 no
C(2) . C(3) . 1.515(9) no
C(2') . C(3') . 1.55(1) no
C(2') . C(7') . 1.55(1) no
C(2') . H(2') . 0.95 no
C(3) . H(3a) . 0.95 no
C(3) . H(3b) . 0.95 no
C(3') . C(4') . 1.50(1) no
C(3') . H(3'a) . 0.95 no
C(3') . H(3'b) . 0.95 no
C(4') . C(5') . 1.51(1) no
C(4') . H(4'a) . 0.95 no
C(4') . H(4'b) . 0.95 no
C(5) . C(6) . 1.492(9) no
C(5') . C(6') . 1.531(9) no
C(5') . C(10') . 1.51(1) no
C(5') . H(5') . 0.95 no
C(6) . H(6b) . 0.95 no
C(6) . H(6a) . 0.95 no
C(6') . H(6'a) . 0.95 no
C(6') . H(6'b) . 0.95 no
C(7') . C(8') . 1.31(2) no
C(7') . C(9') . 1.47(2) no
C(7') . H(7') . 0.95 no
C(7) . C(8) . 1.50(1) no
C(8') . H(8'b) . 0.95 no
C(8') . H(8'c) . 0.94 no
C(8') . H(8'a) . 0.95 no
C(8) . H(8b) . 0.95 no
C(8) . H(8c) . 0.95 no
C(8) . H(8a) . 0.95 no
C(9') . H(9'b) . 0.95 no
C(9') . H(9'c) . 0.95 no
C(9') . H(9'a) . 0.95 no
C(10') . H(10'b) . 0.95 no
C(10') . H(10'c) . 0.95 no
C(10') . H(10'a) . 0.95 no

loop_
_cod_related_entry_id
_cod_related_entry_database
_cod_related_entry_code
1 ChemSpider 21186502
